data_7204987
loop_
_publ_author_name
'Pozharskii, Alexander F.'
'Ozeryanskii, Valery A.'
'Starikova, Zoya A.'

_publ_section_title
;
 Molecular structure of 5,6-bis(dimethylamino)acenaphthene,
 5,6-bis(dimethylamino)acenaphthylene, and their monohydrobromides: a
 comparison with some naphthalene proton sponges
;
_journal_issue 2
_journal_name_full 'Journal of the Chemical Society, Perkin Transactions 2'
_journal_page_first 318
_journal_paper_doi 10.1039/b106725g
_journal_year 2002
_chemical_formula_sum 'C18 H22 Br N3'
_chemical_formula_weight 360.30
_chemical_name_systematic
; 
? 
;
_space_group_IT_number 15
_symmetry_cell_setting monoclinic
_symmetry_space_group_name_Hall '-C 2yc'
_symmetry_space_group_name_H-M 'C 1 2/c 1'
_atom_sites_solution_hydrogens difmap
_atom_sites_solution_primary direct
_atom_sites_solution_secondary difmap
_audit_creation_method SHELXL
_cell_angle_alpha 90.00
_cell_angle_beta 94.721(2)
_cell_angle_gamma 90.00
_cell_formula_units_Z 8
_cell_length_a 28.400(2)
_cell_length_b 11.7675(10)
_cell_length_c 10.6404(9)
_cell_measurement_temperature 200(2)
_cell_volume 3543.9(5)
_computing_cell_refinement 'SMART Bruker'
_computing_data_collection 'SMART Bruker'
_computing_data_reduction 'SMART Bruker'
_computing_molecular_graphics 'SHELXTL PLUS 5'
_computing_publication_material 'SHELXTL PLUS 5'
_computing_structure_refinement 'SHELXTL PLUS 5'
_computing_structure_solution 'SHELXTL PLUS 5'
_diffrn_ambient_temperature 200(2)
_diffrn_measurement_device 'SMART Bruker'
_diffrn_measurement_method 'phi and omega scans'
_diffrn_radiation_monochromator graphite
_diffrn_radiation_source 'fine-focus sealed tube'
_diffrn_radiation_type MoK\a
_diffrn_radiation_wavelength 0.71073
_diffrn_reflns_av_R_equivalents 0.0801
_diffrn_reflns_av_sigmaI/netI 0.1610
_diffrn_reflns_limit_h_max 39
_diffrn_reflns_limit_h_min -39
_diffrn_reflns_limit_k_max 11
_diffrn_reflns_limit_k_min -16
_diffrn_reflns_limit_l_max 14
_diffrn_reflns_limit_l_min -14
_diffrn_reflns_number 18363
_diffrn_reflns_theta_max 30.07
_diffrn_reflns_theta_min 1.44
_exptl_absorpt_coefficient_mu 2.320
_exptl_absorpt_correction_T_max 1.0000
_exptl_absorpt_correction_T_min 0.7143
_exptl_absorpt_correction_type sadabs
_exptl_crystal_colour light-brown
_exptl_crystal_density_diffrn 1.351
_exptl_crystal_description needle
_exptl_crystal_F_000 1488
_exptl_crystal_size_max 0.30
_exptl_crystal_size_mid 0.20
_exptl_crystal_size_min 0.15
_refine_diff_density_max 0.671
_refine_diff_density_min -0.297
_refine_diff_density_rms 0.057
_refine_ls_extinction_method none
_refine_ls_goodness_of_fit_all 0.655
_refine_ls_goodness_of_fit_obs 0.914
_refine_ls_hydrogen_treatment isotropic
_refine_ls_matrix_type full
_refine_ls_number_parameters 288
_refine_ls_number_reflns 5103
_refine_ls_number_restraints 0
_refine_ls_restrained_S_all 0.804
_refine_ls_restrained_S_obs 0.914
_refine_ls_R_factor_all 0.1283
_refine_ls_R_factor_obs 0.0368
_refine_ls_shift/esd_max -0.022
_refine_ls_shift/esd_mean 0.002
_refine_ls_structure_factor_coef Fsqd
_refine_ls_weighting_details 'w=1/[\s^2^(Fo^2^)+(0.0179P)^2^+0.0000P] where P=(Fo^2^+2Fc^2^)/3'
_refine_ls_weighting_scheme calc
_refine_ls_wR_factor_all 0.0700
_refine_ls_wR_factor_obs 0.0498
_reflns_number_observed 1999
_reflns_number_total 5145
_reflns_observed_criterion >2sigma(I)
_cod_data_source_file b106725g.txt
_cod_data_source_block zam
_cod_depositor_comments
;
The following automatic conversions were performed:

'_refine_ls_weighting_scheme' value 'calc
w=1/[\s^2^(Fo^2^)+(0.0179P)^2^+0.0000P] where P=(Fo^2^+2Fc^2^)/3' was
changed to 'calc'. New tag '_refine_ls_weighting_details' was
created. The value of the new tag was set to
'w=1/[\s^2^(Fo^2^)+(0.0179P)^2^+0.0000P] where P=(Fo^2^+2Fc^2^)/3'.

Automatic conversion script
Id: cif_fix_values 3143 2015-03-26 13:38:13Z robertas 
;
_cod_original_cell_volume 3544.0(5)
_cod_original_sg_symbol_H-M C2/c
_cod_database_code 7204987

loop_
_symmetry_equiv_pos_as_xyz
'x, y, z'
'-x, y, -z+1/2'
'x+1/2, y+1/2, z'
'-x+1/2, y+1/2, -z+1/2'
'-x, -y, -z'
'x, -y, z-1/2'
'-x+1/2, -y+1/2, -z'
'x+1/2, -y+1/2, z-1/2'

loop_
_atom_site_aniso_label
_atom_site_aniso_U_11
_atom_site_aniso_U_22
_atom_site_aniso_U_33
_atom_site_aniso_U_23
_atom_site_aniso_U_13
_atom_site_aniso_U_12
Br1 0.0456(3) 0.0335(3) 0.0467(3) 0.000 -0.0023(2) 0.000
Br2 0.0491(3) 0.0394(3) 0.0483(3) 0.000 0.0155(2) 0.000
N1 0.0291(13) 0.0267(14) 0.0327(13) -0.0015(11) 0.0050(10) -0.0043(9)
N2 0.0357(12) 0.0304(14) 0.0247(11) -0.0007(9) 0.0031(9) 0.0005(9)
C1 0.028(2) 0.063(2) 0.052(2) 0.018(2) 0.0111(15) 0.009(2)
C2 0.043(2) 0.059(3) 0.043(2) 0.005(2) 0.013(2) 0.019(2)
C3 0.036(2) 0.040(2) 0.035(2) 0.0034(13) 0.0075(13) 0.0104(13)
C4 0.053(2) 0.038(2) 0.035(2) -0.005(2) 0.0070(13) 0.013(2)
C5 0.041(2) 0.028(2) 0.038(2) -0.0029(15) 0.0030(12) -0.003(2)
C6 0.032(2) 0.029(2) 0.0284(14) 0.0025(12) 0.0031(12) 0.0019(12)
C7 0.0232(13) 0.035(2) 0.0233(12) 0.0051(13) -0.0015(10) 0.0022(12)
C8 0.0303(14) 0.034(2) 0.0282(13) 0.0046(14) 0.0008(10) 0.0034(13)
C9 0.027(2) 0.041(2) 0.039(2) 0.0080(13) 0.0011(12) 0.0058(12)
C10 0.030(2) 0.047(2) 0.052(2) 0.012(2) 0.0003(14) -0.009(2)
C11 0.037(2) 0.038(2) 0.037(2) -0.0055(15) -0.0023(13) -0.0085(13)
C12 0.0311(15) 0.029(2) 0.0255(13) 0.0022(11) -0.0020(11) -0.0008(11)
C13 0.043(2) 0.034(2) 0.044(2) 0.006(2) 0.0086(15) -0.004(2)
C14 0.034(2) 0.035(2) 0.036(2) 0.001(2) -0.0001(13) 0.003(2)
C15 0.044(2) 0.058(3) 0.032(2) -0.002(2) 0.0100(15) -0.004(2)
C16 0.054(2) 0.042(2) 0.046(2) 0.002(2) 0.014(2) 0.005(2)
N1S 0.057(2) 0.090(3) 0.093(2) -0.030(2) 0.031(2) -0.037(2)
C1S 0.074(3) 0.047(2) 0.041(2) -0.0101(14) 0.004(2) -0.012(2)
C2S 0.048(2) 0.053(3) 0.068(2) 0.009(2) 0.007(2) -0.004(2)

loop_
_atom_site_label
_atom_site_type_symbol
_atom_site_fract_x
_atom_site_fract_y
_atom_site_fract_z
_atom_site_U_iso_or_equiv
_atom_site_thermal_displace_type
_atom_site_occupancy
_atom_site_calc_flag
_atom_site_refinement_flags
_atom_site_disorder_group
Br1 Br 0.0000 0.45601(3) 0.2500 0.04224(13) Uani 1 d S .
Br2 Br 0.0000 0.89870(3) 0.2500 0.04495(14) Uani 1 d S .
N1 N -0.07677(7) 0.2246(2) -0.0062(2) 0.0294(5) Uani 1 d . .
N2 N -0.12341(6) 0.0572(2) -0.1319(2) 0.0302(5) Uani 1 d . .
C1 C -0.26765(10) 0.1670(3) 0.1874(3) 0.0474(8) Uani 1 d . .
C2 C -0.24488(11) 0.2525(3) 0.2478(3) 0.0480(8) Uani 1 d . .
C3 C -0.19887(9) 0.2680(2) 0.1978(2) 0.0368(7) Uani 1 d . .
C4 C -0.16093(10) 0.3382(3) 0.2213(2) 0.0419(7) Uani 1 d . .
C5 C -0.12108(9) 0.3234(3) 0.1526(2) 0.0360(6) Uani 1 d . .
C6 C -0.11913(8) 0.2420(2) 0.0626(2) 0.0298(6) Uani 1 d . .
C7 C -0.15805(7) 0.1662(2) 0.0339(2) 0.0273(5) Uani 1 d . .
C8 C -0.19637(7) 0.1839(2) 0.1047(2) 0.0308(5) Uani 1 d . .
C9 C -0.23813(8) 0.1174(2) 0.0935(2) 0.0362(6) Uani 1 d . .
C10 C -0.24170(9) 0.0332(3) 0.0079(3) 0.0432(7) Uani 1 d . .
C11 C -0.20319(9) 0.0122(2) -0.0661(3) 0.0378(7) Uani 1 d . .
C12 C -0.16260(8) 0.0764(2) -0.0558(2) 0.0287(6) Uani 1 d . .
C13 C -0.06351(10) 0.3274(3) -0.0767(3) 0.0399(6) Uani 1 d . .
C14 C -0.03602(9) 0.1788(3) 0.0753(3) 0.0354(6) Uani 1 d . .
C15 C -0.13598(12) 0.0874(3) -0.2647(3) 0.0445(8) Uani 1 d . .
C16 C -0.10369(13) -0.0579(3) -0.1209(3) 0.0466(8) Uani 1 d . .
N1S N -0.15320(10) 0.6296(2) 0.0726(3) 0.0788(10) Uani 1 d . .
C1S C -0.11723(13) 0.6435(2) 0.0570(3) 0.0543(9) Uani 1 d . .
C2S C -0.06741(12) 0.6616(4) 0.0346(4) 0.0563(9) Uani 1 d . .
H1N H -0.0871(7) 0.1656(20) -0.0672(20) 0.041(7) Uiso 1 d . .
H1 H -0.2955(9) 0.1341(20) 0.2037(22) 0.057(9) Uiso 1 d . .
H2 H -0.2576(8) 0.2936(22) 0.3139(22) 0.060(9) Uiso 1 d . .
H4 H -0.1619(8) 0.3973(22) 0.2799(22) 0.052(8) Uiso 1 d . .
H5 H -0.0957(7) 0.3691(18) 0.1703(18) 0.024(7) Uiso 1 d . .
H10 H -0.2674(8) -0.0172(19) -0.0026(19) 0.035(7) Uiso 1 d . .
H11 H -0.2058(6) -0.0388(17) -0.1240(17) 0.014(6) Uiso 1 d . .
H13A H -0.0947(8) 0.3584(19) -0.1279(21) 0.046(7) Uiso 1 d . .
H13B H -0.0511(8) 0.3825(21) -0.0115(22) 0.050(8) Uiso 1 d . .
H13C H -0.0389(7) 0.3054(18) -0.1330(18) 0.033(6) Uiso 1 d . .
H14A H -0.0103(7) 0.1568(17) 0.0184(18) 0.035(6) Uiso 1 d . .
H14B H -0.0265(7) 0.2384(19) 0.1354(20) 0.031(7) Uiso 1 d . .
H14C H -0.0458(8) 0.1139(21) 0.1156(20) 0.039(8) Uiso 1 d . .
H15A H -0.1467(8) 0.1641(24) -0.2653(20) 0.052(9) Uiso 1 d . .
H15B H -0.1100(8) 0.0807(19) -0.3046(20) 0.037(7) Uiso 1 d . .
H15C H -0.1603(9) 0.0319(22) -0.3033(21) 0.050(8) Uiso 1 d . .
H16A H -0.0769(8) -0.0584(18) -0.1720(19) 0.040(7) Uiso 1 d . .
H16B H -0.1276(9) -0.1146(22) -0.1491(21) 0.051(9) Uiso 1 d . .
H16C H -0.0942(8) -0.0673(21) -0.0376(23) 0.053(9) Uiso 1 d . .
H1S H -0.0619(10) 0.6546(26) -0.0641(30) 0.107(11) Uiso 1 d . .
H2S H -0.0525(10) 0.7316(28) 0.0706(27) 0.085(12) Uiso 1 d . .
H3S H -0.0449(9) 0.6036(24) 0.0756(24) 0.064(9) Uiso 1 d . .

loop_
_atom_type_symbol
_atom_type_description
_atom_type_scat_dispersion_real
_atom_type_scat_dispersion_imag
_atom_type_scat_source
C C 0.0033 0.0016 'International Tables Vol C Tables 4.2.6.8 and 6.1.1.4'
H H 0.0000 0.0000 'International Tables Vol C Tables 4.2.6.8 and 6.1.1.4'
N N 0.0061 0.0033 'International Tables Vol C Tables 4.2.6.8 and 6.1.1.4'
Br Br -0.2901 2.4595 'International Tables Vol C Tables 4.2.6.8 and 6.1.1.4'

loop_
_geom_angle_atom_site_label_1
_geom_angle_atom_site_label_2
_geom_angle_atom_site_label_3
_geom_angle
_geom_angle_site_symmetry_1
_geom_angle_site_symmetry_3
_geom_angle_publ_flag
C6 N1 C13 112.9(2) . . ?
C6 N1 C14 112.8(2) . . ?
C13 N1 C14 111.8(2) . . ?
C6 N1 H1N 102.4(12) . . ?
C13 N1 H1N 108.5(12) . . ?
C14 N1 H1N 107.8(13) . . ?
C12 N2 C16 113.9(2) . . ?
C12 N2 C15 111.2(2) . . ?
C16 N2 C15 111.1(2) . . ?
C2 C1 C9 110.2(3) . . ?
C2 C1 H1 128.7(16) . . ?
C9 C1 H1 120.8(16) . . ?
C1 C2 C3 109.4(3) . . ?
C1 C2 H2 122.9(16) . . ?
C3 C2 H2 127.7(16) . . ?
C4 C3 C8 118.1(2) . . ?
C4 C3 C2 136.4(3) . . ?
C8 C3 C2 105.5(2) . . ?
C3 C4 C5 119.1(3) . . ?
C3 C4 H4 120.4(15) . . ?
C5 C4 H4 120.5(15) . . ?
C6 C5 C4 122.3(3) . . ?
C6 C5 H5 119.1(13) . . ?
C4 C5 H5 118.7(13) . . ?
C5 C6 C7 120.9(2) . . ?
C5 C6 N1 122.0(2) . . ?
C7 C6 N1 117.1(2) . . ?
C8 C7 C12 116.3(2) . . ?
C8 C7 C6 114.6(2) . . ?
C12 C7 C6 129.1(2) . . ?
C7 C8 C3 125.1(2) . . ?
C7 C8 C9 124.0(2) . . ?
C3 C8 C9 110.9(2) . . ?
C10 C9 C8 118.7(2) . . ?
C10 C9 C1 137.3(3) . . ?
C8 C9 C1 104.1(2) . . ?
C9 C10 C11 119.0(3) . . ?
C9 C10 H10 124.1(14) . . ?
C11 C10 H10 116.7(14) . . ?
C12 C11 C10 122.7(3) . . ?
C12 C11 H11 117.6(13) . . ?
C10 C11 H11 119.6(13) . . ?
C11 C12 C7 119.3(2) . . ?
C11 C12 N2 123.3(2) . . ?
C7 C12 N2 117.4(2) . . ?
N1 C13 H13A 107.6(12) . . ?
N1 C13 H13B 105.6(14) . . ?
H13A C13 H13B 111.5(19) . . ?
N1 C13 H13C 108.3(13) . . ?
H13A C13 H13C 112.2(17) . . ?
H13B C13 H13C 111.4(18) . . ?
N1 C14 H14A 107.8(11) . . ?
N1 C14 H14B 106.4(13) . . ?
H14A C14 H14B 113.5(16) . . ?
N1 C14 H14C 108.6(14) . . ?
H14A C14 H14C 108.8(19) . . ?
H14B C14 H14C 111.5(18) . . ?
N2 C15 H15A 106.7(14) . . ?
N2 C15 H15B 107.1(14) . . ?
H15A C15 H15B 111.0(21) . . ?
N2 C15 H15C 109.7(13) . . ?
H15A C15 H15C 113.7(21) . . ?
H15B C15 H15C 108.3(20) . . ?
N2 C16 H16A 105.8(13) . . ?
N2 C16 H16B 110.7(15) . . ?
H16A C16 H16B 112.2(19) . . ?
N2 C16 H16C 105.7(16) . . ?
H16A C16 H16C 111.2(20) . . ?
H16B C16 H16C 110.9(22) . . ?
N1S C1S C2S 179.4(3) . . ?
C1S C2S H1S 111.5(16) . . ?
C1S C2S H2S 116.5(18) . . ?
H1S C2S H2S 110.4(23) . . ?
C1S C2S H3S 114.6(15) . . ?
H1S C2S H3S 103.4(22) . . ?
H2S C2S H3S 99.1(23) . . ?

loop_
_geom_bond_atom_site_label_1
_geom_bond_atom_site_label_2
_geom_bond_distance
_geom_bond_site_symmetry_2
_geom_bond_publ_flag
N1 C6 1.473(3) . ?
N1 C13 1.487(3) . ?
N1 C14 1.489(3) . ?
N1 H1N 0.98(2) . ?
N2 C12 1.447(3) . ?
N2 C16 1.466(3) . ?
N2 C15 1.472(3) . ?
C1 C2 1.333(4) . ?
C1 C9 1.476(3) . ?
C1 H1 0.91(2) . ?
C2 C3 1.462(4) . ?
C2 H2 0.95(2) . ?
C3 C4 1.365(3) . ?
C3 C8 1.406(3) . ?
C4 C5 1.408(3) . ?
C4 H4 0.94(2) . ?
C5 C6 1.360(3) . ?
C5 H5 0.91(2) . ?
C6 C7 1.433(3) . ?
C7 C8 1.389(3) . ?
C7 C12 1.423(3) . ?
C8 C9 1.418(3) . ?
C9 C10 1.344(4) . ?
C10 C11 1.421(3) . ?
C10 H10 0.94(2) . ?
C11 C12 1.375(3) . ?
C11 H11 0.86(2) . ?
C13 H13A 1.07(2) . ?
C13 H13B 0.99(2) . ?
C13 H13C 0.99(2) . ?
C14 H14A 1.02(2) . ?
C14 H14B 0.97(2) . ?
C14 H14C 0.93(2) . ?
C15 H15A 0.95(3) . ?
C15 H15B 0.88(2) . ?
C15 H15C 1.01(2) . ?
C16 H16A 0.97(2) . ?
C16 H16B 0.98(2) . ?
C16 H16C 0.91(2) . ?
N1S C1S 1.061(3) . ?
C1S C2S 1.470(4) . ?
C2S H1S 1.08(3) . ?
C2S H2S 0.99(3) . ?
C2S H3S 1.01(3) . ?

loop_
_geom_torsion_atom_site_label_1
_geom_torsion_atom_site_label_2
_geom_torsion_atom_site_label_3
_geom_torsion_atom_site_label_4
_geom_torsion
_geom_torsion_site_symmetry_1
_geom_torsion_site_symmetry_2
_geom_torsion_site_symmetry_3
_geom_torsion_site_symmetry_4
_geom_torsion_publ_flag
C9 C1 C2 C3 0.9(4) . . . . ?
C1 C2 C3 C4 -179.2(3) . . . . ?
C1 C2 C3 C8 -0.7(3) . . . . ?
C8 C3 C4 C5 -0.4(4) . . . . ?
C2 C3 C4 C5 177.9(3) . . . . ?
C3 C4 C5 C6 0.6(4) . . . . ?
C4 C5 C6 C7 -0.4(4) . . . . ?
C4 C5 C6 N1 -178.1(2) . . . . ?
C13 N1 C6 C5 -59.4(3) . . . . ?
C14 N1 C6 C5 68.5(3) . . . . ?
C13 N1 C6 C7 122.8(2) . . . . ?
C14 N1 C6 C7 -109.3(3) . . . . ?
C5 C6 C7 C8 0.0(3) . . . . ?
N1 C6 C7 C8 177.9(2) . . . . ?
C5 C6 C7 C12 -179.8(2) . . . . ?
N1 C6 C7 C12 -2.0(4) . . . . ?
C12 C7 C8 C3 180.0(2) . . . . ?
C6 C7 C8 C3 0.1(3) . . . . ?
C12 C7 C8 C9 1.2(3) . . . . ?
C6 C7 C8 C9 -178.7(2) . . . . ?
C4 C3 C8 C7 0.1(4) . . . . ?
C2 C3 C8 C7 -178.8(2) . . . . ?
C4 C3 C8 C9 179.0(2) . . . . ?
C2 C3 C8 C9 0.2(3) . . . . ?
C7 C8 C9 C10 -1.4(4) . . . . ?
C3 C8 C9 C10 179.7(2) . . . . ?
C7 C8 C9 C1 179.3(2) . . . . ?
C3 C8 C9 C1 0.3(3) . . . . ?
C2 C1 C9 C10 -179.9(3) . . . . ?
C2 C1 C9 C8 -0.8(3) . . . . ?
C8 C9 C10 C11 1.5(4) . . . . ?
C1 C9 C10 C11 -179.5(3) . . . . ?
C9 C10 C11 C12 -1.5(4) . . . . ?
C10 C11 C12 C7 1.3(4) . . . . ?
C10 C11 C12 N2 -179.0(2) . . . . ?
C8 C7 C12 C11 -1.1(3) . . . . ?
C6 C7 C12 C11 178.7(2) . . . . ?
C8 C7 C12 N2 179.2(2) . . . . ?
C6 C7 C12 N2 -1.0(4) . . . . ?
C16 N2 C12 C11 -57.5(3) . . . . ?
C15 N2 C12 C11 69.1(3) . . . . ?
C16 N2 C12 C7 122.2(2) . . . . ?
C15 N2 C12 C7 -111.2(3) . . . . ?
